data_6000669
loop_
_publ_author_name
'Achak, O.'
'Pivan, J. Y.'
'Maunaye, M.'
'Louer, M.'
'Louer, D.'

_publ_section_title
;
 The ab-initio structure determination of [(CH3)(4)N]2GE4MNS10 from
 X-ray-powder diffraction data
;
_journal_name_full 'Journal of Alloys and Compounds'
_journal_page_first 111
_journal_page_last 115
_journal_paper_doi 10.1016/0925-8388(94)05021-X
_journal_volume 219
_journal_year 1995
_chemical_formula_sum 'C8 H24 Ge4 Mn N2 S10'
_space_group_name_H-M_alt 'I 4'
_cell_angle_alpha 90.000
_cell_angle_beta 90.000
_cell_angle_gamma 90.000
_cell_length_a 9.5058
_cell_length_b 9.5058
_cell_length_c 14.1900
_cell_volume 1282.21
_cod_database_code 6000669

loop_
_atom_site_label
_atom_site_fract_x
_atom_site_fract_y
_atom_site_fract_z
? ? ? ?
